data_7027381
loop_
_publ_author_name
'Coupar, Pamela I.'
'Jaffr\`es, Paul-Alain'
'Morris, Russell E.'

_publ_section_title
;
 Synthesis and characterisation of silanol-functionalised
 dendrimers&#x200A;&#x2020;
;
_journal_issue 13
_journal_name_full 'Journal of the Chemical Society, Dalton Transactions'
_journal_page_first 2183
_journal_paper_doi 10.1039/a901962f
_journal_year 1999
_chemical_formula_moiety 'C16 H44 O4 Si5 '
_chemical_formula_sum 'C16 H44 O4 Si5'
_chemical_formula_weight 440.95
_space_group_IT_number 14
_symmetry_cell_setting monoclinic
_symmetry_Int_Tables_number 14
_symmetry_space_group_name_Hall '-P 2yn'
_symmetry_space_group_name_H-M 'P 1 21/n 1'
_audit_creation_date 'Tue Feb  2 14:46:16 1999'
_audit_creation_method 'from TEXRAY.INF file'
_cell_angle_alpha 90
_cell_angle_beta 92.4(1)
_cell_angle_gamma 90
_cell_formula_units_Z 6
_cell_length_a 10.00(2)
_cell_length_b 15.94(2)
_cell_length_c 17.49(1)
_cell_measurement_reflns_used 24
_cell_measurement_temperature 493.2
_cell_measurement_theta_max 23.6
_cell_measurement_theta_min 15.0
_cell_volume 2785(7)
_computing_cell_refinement 'MSC/AFC Diffractometer Control'
_computing_data_collection 'MSC/AFC Diffractometer Control'
_computing_data_reduction teXsan
_computing_publication_material teXsan
_computing_structure_refinement teXsan
_diffrn_ambient_temperature 493.2
_diffrn_measurement_device AFC7S
_diffrn_measurement_method 'omega/2-theta scans'
_diffrn_orient_matrix_UB_11 0.02070
_diffrn_orient_matrix_UB_12 0.00923
_diffrn_orient_matrix_UB_13 -0.05479
_diffrn_orient_matrix_UB_21 -0.09796
_diffrn_orient_matrix_UB_22 0.00173
_diffrn_orient_matrix_UB_23 -0.01408
_diffrn_orient_matrix_UB_31 -0.00009
_diffrn_orient_matrix_UB_32 0.06201
_diffrn_orient_matrix_UB_33 0.00866
_diffrn_radiation_monochromator graphite
_diffrn_radiation_source 'X-ray tube'
_diffrn_radiation_type MoKalpha
_diffrn_radiation_wavelength 0.7107
_diffrn_reflns_av_R_equivalents 1.93
_diffrn_reflns_limit_h_max 7
_diffrn_reflns_limit_h_min 0
_diffrn_reflns_limit_k_max 15
_diffrn_reflns_limit_k_min 0
_diffrn_reflns_limit_l_max 16
_diffrn_reflns_limit_l_min -16
_diffrn_reflns_number 2214
_diffrn_reflns_theta_max 19.99
_diffrn_standards_decay_% -0.90
_diffrn_standards_interval_count 150
_diffrn_standards_number 3
_exptl_absorpt_coefficient_mu 0.397
_exptl_absorpt_correction_type none
_exptl_crystal_colour colourlessplate
_exptl_crystal_density_diffrn 1.577
_exptl_crystal_description plate
_exptl_crystal_F_000 1452.00
_exptl_crystal_size_max 0.750
_exptl_crystal_size_mid 0.400
_exptl_crystal_size_min 0.100
_refine_diff_density_max 0.26
_refine_diff_density_min -0.19
_refine_ls_extinction_method none
_refine_ls_goodness_of_fit_obs 2.407
_refine_ls_hydrogen_treatment noref
_refine_ls_matrix_type full
_refine_ls_number_parameters 226
_refine_ls_number_reflns 1521
_refine_ls_number_restraints 0
_refine_ls_R_factor_obs 0.0385
_refine_ls_shift/esd_max 0.0510
_refine_ls_structure_factor_coef F
_refine_ls_weighting_scheme sigma
_refine_ls_wR_factor_obs 0.0471
_reflns_number_observed 1521
_reflns_number_total 2016
_reflns_observed_criterion 3.00
_cod_data_source_file 901962fsup1.cif
_cod_data_source_block 9/01962F
_cod_original_sg_symbol_H-M 'P 21/n     '
_cod_original_formula_sum 'C16 H44 O4 Si5 '
_cod_database_code 7027381

loop_
_symmetry_equiv_pos_as_xyz
'   +x,   +y,   +z'
1/2-x,1/2+y,1/2-z
'   -x,   -y,   -z'
1/2+x,1/2-y,1/2+z

loop_
_atom_site_aniso_label
_atom_site_aniso_U_11
_atom_site_aniso_U_22
_atom_site_aniso_U_33
_atom_site_aniso_U_12
_atom_site_aniso_U_13
_atom_site_aniso_U_23
Si(1) 0.030(2) 0.0368(10) 0.0313(9) -0.0003(9) -0.0025(9) 0.0015(7)
Si(2) 0.041(2) 0.041(1) 0.039(1) -0.004(1) -0.0015(10) -0.0054(8)
Si(3) 0.069(2) 0.047(1) 0.038(1) -0.013(1) -0.002(1) 0.0065(8)
Si(4) 0.030(2) 0.047(1) 0.0345(9) -0.003(1) 0.0016(9) 0.0010(8)
Si(5) 0.037(2) 0.037(1) 0.074(1) -0.001(1) -0.005(1) 0.0123(9)
O(1) 0.018(3) 0.053(2) 0.063(3) -0.010(2) -0.016(2) -0.008(2)
O(2) 0.064(3) 0.045(2) 0.046(2) -0.012(2) -0.010(2) 0.002(2)
O(3) 0.037(3) 0.053(2) 0.030(2) -0.010(2) 0.008(2) -0.003(2)
O(4) 0.020(3) 0.046(2) 0.092(3) -0.008(2) -0.001(2) 0.012(2)
C(1) 0.017(5) 0.037(3) 0.038(3) 0.004(3) -0.001(3) 0.003(3)
C(2) 0.027(5) 0.031(3) 0.039(3) 0.003(3) 0.005(3) 0.001(3)
C(3) 0.045(5) 0.045(4) 0.033(3) -0.003(3) -0.003(3) 0.003(3)
C(4) 0.054(5) 0.054(4) 0.037(3) -0.001(4) 0.004(3) 0.002(3)
C(5) 0.018(5) 0.051(4) 0.042(4) -0.002(3) -0.004(3) 0.002(3)
C(6) 0.030(5) 0.048(4) 0.038(3) 0.000(3) -0.001(3) 0.010(3)
C(7) 0.038(5) 0.041(3) 0.043(4) 0.000(3) -0.007(3) -0.004(3)
C(8) 0.042(5) 0.039(4) 0.052(4) 0.002(3) 0.001(3) 0.005(3)
C(9) 0.079(6) 0.092(5) 0.037(4) -0.025(5) -0.004(4) 0.002(4)
C(10) 0.047(5) 0.058(4) 0.071(4) -0.001(4) 0.008(4) -0.020(4)
C(11) 0.053(6) 0.109(6) 0.070(5) -0.035(5) 0.006(4) 0.006(4)
C(12) 0.128(7) 0.055(4) 0.061(4) -0.001(5) 0.003(4) 0.008(4)
C(13) 0.035(5) 0.075(5) 0.070(4) 0.008(4) 0.012(4) 0.019(4)
C(14) 0.048(5) 0.089(5) 0.046(4) -0.010(4) 0.005(4) -0.013(4)
C(15) 0.036(5) 0.053(4) 0.147(7) -0.001(4) 0.005(5) -0.021(4)
C(16) 0.075(6) 0.100(6) 0.095(6) -0.004(5) 0.000(5) 0.054(5)

loop_
_atom_site_label
_atom_site_fract_x
_atom_site_fract_y
_atom_site_fract_z
_atom_site_U_iso_or_equiv
_atom_site_thermal_displace_type
Si(1) 0.8197(2) 0.19528(9) 0.59210(8) 0.0329(6) Uij
Si(2) 1.0440(2) 0.31534(10) 0.79635(8) 0.0405(6) Uij
Si(3) 0.9019(2) 0.3832(1) 0.39912(9) 0.0513(7) Uij
Si(4) 0.3680(2) 0.14260(10) 0.61219(8) 0.0370(6) Uij
Si(5) 0.9835(2) -0.0447(1) 0.7123(1) 0.0495(7) Uij
O(1) 1.2081(4) 0.3263(2) 0.8133(2) 0.045(1) Uij
O(2) 0.8318(4) 0.3245(2) 0.3300(2) 0.052(1) Uij
O(3) 0.2900(3) 0.1120(2) 0.6892(2) 0.040(1) Uij
O(4) 1.1440(4) -0.0301(2) 0.6936(2) 0.053(1) Uij
C(1) 0.8550(6) 0.2625(3) 0.6784(3) 0.031(2) Uij
C(2) 1.0048(6) 0.2749(3) 0.6982(3) 0.032(2) Uij
C(3) 0.8901(6) 0.2449(3) 0.5052(3) 0.041(2) Uij
C(4) 0.8487(6) 0.3370(3) 0.4905(3) 0.048(2) Uij
C(5) 0.6347(6) 0.1842(3) 0.5737(3) 0.037(2) Uij
C(6) 0.5496(6) 0.1525(3) 0.6386(3) 0.039(2) Uij
C(7) 0.9026(6) 0.0909(3) 0.6096(3) 0.041(2) Uij
C(8) 0.8949(6) 0.0554(3) 0.6909(3) 0.045(2) Uij
C(9) 0.9793(7) 0.2411(4) 0.8668(3) 0.069(2) Uij
C(10) 0.9698(6) 0.4209(4) 0.8065(3) 0.059(2) Uij
C(11) 1.0844(7) 0.3822(4) 0.3925(3) 0.078(3) Uij
C(12) 0.8382(8) 0.4918(4) 0.3899(3) 0.081(3) Uij
C(13) 0.3026(6) 0.2454(4) 0.5809(3) 0.060(2) Uij
C(14) 0.3344(6) 0.0638(4) 0.5370(3) 0.061(2) Uij
C(15) 0.9176(6) -0.1325(4) 0.6538(4) 0.079(3) Uij
C(16) 0.9651(7) -0.0697(4) 0.8139(4) 0.090(3) Uij
H(1) 0.8132 0.3179 0.6700 0.0405 Uij
H(2) 0.8123 0.2392 0.7221 0.0405 Uij
H(3) 1.0425 0.3125 0.6609 0.0438 Uij
H(4) 1.0495 0.2213 0.6915 0.0438 Uij
H(5) 0.9863 0.2419 0.5098 0.0566 Uij
H(6) 0.8623 0.2119 0.4609 0.0566 Uij
H(7) 0.8833 0.3716 0.5323 0.0671 Uij
H(8) 0.7512 0.3412 0.4915 0.0671 Uij
H(9) 0.5989 0.2394 0.5573 0.0523 Uij
H(10) 0.6189 0.1482 0.5290 0.0523 Uij
H(11) 0.5613 0.1887 0.6831 0.0491 Uij
H(12) 0.5837 0.0974 0.6558 0.0491 Uij
H(13) 0.8683 0.0506 0.5735 0.0584 Uij
H(14) 0.9991 0.0967 0.5996 0.0584 Uij
H(15) 0.7988 0.0485 0.6997 0.0633 Uij
H(16) 0.9248 0.0989 0.7268 0.0633 Uij
H(17) 0.9962 0.2610 0.9175 0.0774 Uij
H(18) 0.8866 0.2315 0.8580 0.0774 Uij
H(19) 1.0250 0.1874 0.8625 0.0774 Uij
H(20) 0.9903 0.4422 0.8584 0.0776 Uij
H(21) 1.0077 0.4598 0.7721 0.0776 Uij
H(22) 0.8760 0.4202 0.7990 0.0776 Uij
H(23) 1.1232 0.3242 0.3986 0.0911 Uij
H(24) 1.1163 0.4010 0.3441 0.0911 Uij
H(25) 1.1325 0.4143 0.4318 0.0911 Uij
H(26) 0.8760 0.5272 0.4311 0.1014 Uij
H(27) 0.8563 0.5168 0.3432 0.1014 Uij
H(28) 0.7413 0.4935 0.3961 0.1014 Uij
H(29) 0.3141 0.2879 0.6203 0.0755 Uij
H(30) 0.3429 0.2663 0.5361 0.0755 Uij
H(31) 0.2057 0.2434 0.5688 0.0755 Uij
H(32) 0.2394 0.0572 0.5257 0.0781 Uij
H(33) 0.3761 0.0764 0.4908 0.0781 Uij
H(34) 0.3664 0.0082 0.5536 0.0781 Uij
H(35) 0.8236 -0.1424 0.6615 0.0909 Uij
H(36) 0.9223 -0.1201 0.5985 0.0909 Uij
H(37) 0.9643 -0.1836 0.6623 0.0909 Uij
H(38) 0.8755 -0.0759 0.8276 0.1096 Uij
H(39) 1.0154 -0.1182 0.8307 0.1096 Uij
H(40) 1.0025 -0.0230 0.8474 0.1096 Uij

loop_
_atom_type_symbol
_atom_type_oxidation_number
_atom_type_number_in_cell
_atom_type_scat_dispersion_real
_atom_type_scat_dispersion_imag
_atom_type_scat_source
Si 0 30 0.082 0.070 'International Tables'
C 0 96 0.003 0.002 'International Tables'
H 0 264 0.000 0.000 'International Tables'
O 0 24 0.011 0.006 'International Tables'

loop_
_geom_angle_atom_site_label_1
_geom_angle_atom_site_label_2
_geom_angle_atom_site_label_3
_geom_angle
_geom_angle_publ_flag
C(1) Si(1) C(3) 110.4(2) yes
C(1) Si(1) C(5) 110.1(2) yes
C(1) Si(1) C(7) 108.0(2) yes
C(3) Si(1) C(5) 107.6(2) yes
C(3) Si(1) C(7) 109.1(3) yes
C(5) Si(1) C(7) 111.7(2) yes
O(1) Si(2) C(2) 111.6(2) yes
O(1) Si(2) C(9) 108.6(2) yes
O(1) Si(2) C(10) 106.4(2) yes
C(2) Si(2) C(9) 109.2(2) yes
C(2) Si(2) C(10) 109.5(3) yes
C(9) Si(2) C(10) 111.5(3) yes
O(2) Si(3) C(4) 106.0(2) yes
O(2) Si(3) C(11) 109.8(3) yes
O(2) Si(3) C(12) 109.4(3) yes
C(4) Si(3) C(11) 111.9(3) yes
C(4) Si(3) C(12) 109.6(3) yes
C(11) Si(3) C(12) 110.0(3) yes
O(3) Si(4) C(6) 108.1(2) yes
O(3) Si(4) C(13) 109.3(2) yes
O(3) Si(4) C(14) 107.6(2) yes
C(6) Si(4) C(13) 109.2(3) yes
C(6) Si(4) C(14) 112.4(3) yes
C(13) Si(4) C(14) 110.2(3) yes
O(4) Si(5) C(8) 107.2(2) yes
O(4) Si(5) C(15) 108.8(3) yes
O(4) Si(5) C(16) 110.9(3) yes
C(8) Si(5) C(15) 112.7(3) yes
C(8) Si(5) C(16) 108.3(3) yes
C(15) Si(5) C(16) 108.9(3) yes
Si(1) C(1) C(2) 113.8(4) yes
Si(1) C(1) H(1) 109.2 no
Si(1) C(1) H(2) 110.1 no
C(2) C(1) H(1) 108.7 no
C(2) C(1) H(2) 109.3 no
H(1) C(1) H(2) 105.3 no
Si(2) C(2) C(1) 114.7(4) yes
Si(2) C(2) H(3) 109.4 no
Si(2) C(2) H(4) 109.5 no
C(1) C(2) H(3) 109.4 no
C(1) C(2) H(4) 107.9 no
H(3) C(2) H(4) 105.5 no
Si(1) C(3) C(4) 115.4(4) yes
Si(1) C(3) H(5) 108.6 no
Si(1) C(3) H(6) 108.3 no
C(4) C(3) H(5) 108.6 no
C(4) C(3) H(6) 108.6 no
H(5) C(3) H(6) 107.0 no
Si(3) C(4) C(3) 115.8(4) yes
Si(3) C(4) H(7) 108.5 no
Si(3) C(4) H(8) 108.1 no
C(3) C(4) H(7) 109.4 no
C(3) C(4) H(8) 108.8 no
H(7) C(4) H(8) 105.7 no
Si(1) C(5) C(6) 118.7(4) yes
Si(1) C(5) H(9) 107.9 no
Si(1) C(5) H(10) 108.5 no
C(6) C(5) H(9) 107.7 no
C(6) C(5) H(10) 108.8 no
H(9) C(5) H(10) 104.2 no
Si(4) C(6) C(5) 114.3(4) yes
Si(4) C(6) H(11) 109.4 no
Si(4) C(6) H(12) 108.8 no
C(5) C(6) H(11) 110.2 no
C(5) C(6) H(12) 108.9 no
H(11) C(6) H(12) 104.8 no
Si(1) C(7) C(8) 116.0(4) yes
Si(1) C(7) H(13) 110.3 no
Si(1) C(7) H(14) 108.4 no
C(8) C(7) H(13) 109.4 no
C(8) C(7) H(14) 106.5 no
H(13) C(7) H(14) 105.7 no
Si(5) C(8) C(7) 117.4(4) yes
Si(5) C(8) H(15) 109.5 no
Si(5) C(8) H(16) 110.7 no
C(7) C(8) H(15) 105.8 no
C(7) C(8) H(16) 107.9 no
H(15) C(8) H(16) 104.7 no
Si(2) C(9) H(17) 110.9 no
Si(2) C(9) H(18) 111.4 no
Si(2) C(9) H(19) 109.6 no
H(17) C(9) H(18) 109.8 no
H(17) C(9) H(19) 107.4 no
H(18) C(9) H(19) 107.7 no
Si(2) C(10) H(20) 109.6 no
Si(2) C(10) H(21) 111.0 no
Si(2) C(10) H(22) 112.1 no
H(20) C(10) H(21) 106.6 no
H(20) C(10) H(22) 107.5 no
H(21) C(10) H(22) 109.9 no
Si(3) C(11) H(23) 112.4 no
Si(3) C(11) H(24) 114.8 no
Si(3) C(11) H(25) 114.5 no
H(23) C(11) H(24) 103.8 no
H(23) C(11) H(25) 103.5 no
H(24) C(11) H(25) 106.7 no
Si(3) C(12) H(26) 110.8 no
Si(3) C(12) H(27) 113.4 no
Si(3) C(12) H(28) 110.8 no
H(26) C(12) H(27) 108.4 no
H(26) C(12) H(28) 104.8 no
H(27) C(12) H(28) 108.3 no
Si(4) C(13) H(29) 112.5 no
Si(4) C(13) H(30) 113.4 no
Si(4) C(13) H(31) 111.7 no
H(29) C(13) H(30) 107.3 no
H(29) C(13) H(31) 105.2 no
H(30) C(13) H(31) 106.2 no
Si(4) C(14) H(32) 111.6 no
Si(4) C(14) H(33) 113.0 no
Si(4) C(14) H(34) 111.0 no
H(32) C(14) H(33) 108.2 no
H(32) C(14) H(34) 105.5 no
H(33) C(14) H(34) 107.1 no
Si(5) C(15) H(35) 112.0 no
Si(5) C(15) H(36) 111.1 no
Si(5) C(15) H(37) 113.9 no
H(35) C(15) H(36) 104.7 no
H(35) C(15) H(37) 108.2 no
H(36) C(15) H(37) 106.4 no
Si(5) C(16) H(38) 113.8 no
Si(5) C(16) H(39) 113.4 no
Si(5) C(16) H(40) 110.6 no
H(38) C(16) H(39) 109.2 no
H(38) C(16) H(40) 105.2 no
H(39) C(16) H(40) 103.9 no

loop_
_geom_bond_atom_site_label_1
_geom_bond_atom_site_label_2
_geom_bond_distance
_geom_bond_publ_flag
Si(1) C(1) 1.872(5) yes
Si(1) C(3) 1.877(5) yes
Si(1) C(5) 1.872(7) yes
Si(1) C(7) 1.878(5) yes
Si(2) O(1) 1.664(5) yes
Si(2) C(2) 1.860(5) yes
Si(2) C(9) 1.845(6) yes
Si(2) C(10) 1.851(6) yes
Si(3) O(2) 1.659(4) yes
Si(3) C(4) 1.858(5) yes
Si(3) C(11) 1.834(8) yes
Si(3) C(12) 1.850(6) yes
Si(4) O(3) 1.658(3) yes
Si(4) C(6) 1.861(7) yes
Si(4) C(13) 1.839(6) yes
Si(4) C(14) 1.839(6) yes
Si(5) O(4) 1.668(5) yes
Si(5) C(8) 1.855(5) yes
Si(5) C(15) 1.839(6) yes
Si(5) C(16) 1.839(7) yes
C(1) C(2) 1.535(8) yes
C(1) H(1) 0.986 no
C(1) H(2) 0.965 no
C(2) H(3) 0.974 no
C(2) H(4) 0.975 no
C(3) C(4) 1.544(7) yes
C(3) H(5) 0.963 no
C(3) H(6) 0.966 no
C(4) H(7) 0.969 no
C(4) H(8) 0.978 no
C(5) C(6) 1.532(7) yes
C(5) H(9) 0.989 no
C(5) H(10) 0.977 no
C(6) H(11) 0.972 no
C(6) H(12) 0.985 no
C(7) C(8) 1.537(7) yes
C(7) H(13) 0.953 no
C(7) H(14) 0.992 no
C(8) H(15) 0.985 no
C(8) H(16) 0.974 no
C(9) H(17) 0.950 no
C(9) H(18) 0.946 no
C(9) H(19) 0.975 no
C(10) H(20) 0.982 no
C(10) H(21) 0.953 no
C(10) H(22) 0.942 no
C(11) H(23) 1.006 no
C(11) H(24) 0.965 no
C(11) H(25) 0.969 no
C(12) H(26) 0.978 no
C(12) H(27) 0.934 no
C(12) H(28) 0.979 no
C(13) H(29) 0.970 no
C(13) H(30) 0.956 no
C(13) H(31) 0.983 no
C(14) H(32) 0.968 no
C(14) H(33) 0.947 no
C(14) H(34) 0.981 no
C(15) H(35) 0.968 no
C(15) H(36) 0.991 no
C(15) H(37) 0.947 no
C(16) H(38) 0.943 no
C(16) H(39) 0.960 no
C(16) H(40) 1.009 no
